data_4027665
loop_
_publ_author_name
'Ming-Chang P. Yeh'
'Chia-Jung Liang'
'Chern-Wei Fan'
'Wei-Hang Chiu'
'Jun-Yuan Lo'

_publ_section_title
;
 Synthesis of 2-Azaspiro[4.6]undec-7-enes from
 N-Tosyl-N-(3-arylpropargyl)-Tethered 3-Methylcyclohex-2-en-1-ols
;
_journal_name_full 'Journal of Organic Chemistry'
_journal_page_first 9707
_journal_page_last 9717
_journal_paper_doi 10.1021/jo301764g
_journal_volume 77
_journal_year 2012
_chemical_formula_moiety 'C24 H25 Cl N2 O4 S'
_chemical_formula_sum 'C24 H25 Cl N2 O4 S'
_chemical_formula_weight 472.97
_chemical_name_systematic
;
 ?
;
_space_group_IT_number 14
_symmetry_cell_setting monoclinic
_symmetry_space_group_name_Hall '-P 2yn'
_symmetry_space_group_name_H-M 'P 1 21/n 1'
_atom_sites_solution_hydrogens geom
_atom_sites_solution_primary direct
_atom_sites_solution_secondary difmap
_audit_creation_method SHELXL-97
_cell_angle_alpha 90.00
_cell_angle_beta 113.634(2)
_cell_angle_gamma 90.00
_cell_formula_units_Z 4
_cell_length_a 11.0271(13)
_cell_length_b 18.617(2)
_cell_length_c 12.3609(16)
_cell_measurement_reflns_used 0
_cell_measurement_temperature 200(2)
_cell_measurement_theta_max 0
_cell_measurement_theta_min 0
_cell_volume 2324.7(5)
_computing_molecular_graphics 'Ortep-3 for Windows (Farrugia, 1997)'
_computing_publication_material 'WinGX publication routines (Farrugia, 1999)'
_computing_structure_refinement 'SHELXL-97 (Sheldrick, 1997)'
_computing_structure_solution 'SHELXS-86 (Sheldrick, 1986)'
_diffrn_ambient_temperature 200(2)
_diffrn_measured_fraction_theta_full 0.974
_diffrn_measured_fraction_theta_max 0.974
_diffrn_radiation_monochromator graphite
_diffrn_radiation_source 'fine-focus sealed tube'
_diffrn_radiation_type MoK\a
_diffrn_radiation_wavelength 0.71073
_diffrn_reflns_av_R_equivalents 0.0300
_diffrn_reflns_av_sigmaI/netI 0.0317
_diffrn_reflns_limit_h_max 11
_diffrn_reflns_limit_h_min -13
_diffrn_reflns_limit_k_max 21
_diffrn_reflns_limit_k_min -22
_diffrn_reflns_limit_l_max 14
_diffrn_reflns_limit_l_min -14
_diffrn_reflns_number 14059
_diffrn_reflns_theta_full 24.99
_diffrn_reflns_theta_max 24.99
_diffrn_reflns_theta_min 2.10
_exptl_absorpt_coefficient_mu 0.287
_exptl_absorpt_correction_T_max 0.9774
_exptl_absorpt_correction_T_min 0.8937
_exptl_absorpt_correction_type multi-scan
_exptl_crystal_colour colorless
_exptl_crystal_density_diffrn 1.351
_exptl_crystal_description prism
_exptl_crystal_F_000 992
_exptl_crystal_size_max 0.40
_exptl_crystal_size_mid 0.28
_exptl_crystal_size_min 0.08
_refine_diff_density_max 0.558
_refine_diff_density_min -0.445
_refine_diff_density_rms 0.050
_refine_ls_extinction_method none
_refine_ls_goodness_of_fit_ref 1.027
_refine_ls_hydrogen_treatment constr
_refine_ls_matrix_type full
_refine_ls_number_parameters 297
_refine_ls_number_reflns 3972
_refine_ls_number_restraints 2
_refine_ls_restrained_S_all 1.029
_refine_ls_R_factor_all 0.0694
_refine_ls_R_factor_gt 0.0524
_refine_ls_shift/su_max 0.003
_refine_ls_shift/su_mean 0.000
_refine_ls_structure_factor_coef Fsqd
_refine_ls_weighting_details 'calc w=1/[\s^2^(Fo^2^)+(0.0659P)^2^+2.2312P] where P=(Fo^2^+2Fc^2^)/3'
_refine_ls_weighting_scheme calc
_refine_ls_wR_factor_gt 0.1329
_refine_ls_wR_factor_ref 0.1454
_reflns_number_gt 3084
_reflns_number_total 3972
_reflns_threshold_expression >2sigma(I)
_cod_data_source_file jo301764g_si_008.cif
_cod_data_source_block a12783
_cod_original_cell_volume 2324.8(5)
_cod_original_sg_symbol_H-M 'P 21/n'
_cod_database_code 4027665

loop_
_symmetry_equiv_pos_as_xyz
'x, y, z'
'-x+1/2, y+1/2, -z+1/2'
'-x, -y, -z'
'x-1/2, -y-1/2, z-1/2'

loop_
_atom_site_label
_atom_site_type_symbol
_atom_site_fract_x
_atom_site_fract_y
_atom_site_fract_z
_atom_site_U_iso_or_equiv
_atom_site_adp_type
_atom_site_occupancy
_atom_site_symmetry_multiplicity
_atom_site_calc_flag
_atom_site_refinement_flags
_atom_site_disorder_assembly
_atom_site_disorder_group
C1 C 0.6418(3) 0.24507(15) 0.1752(2) 0.0362(6) Uani 1 1 d . . .
C2 C 0.5440(3) 0.29658(16) 0.1480(3) 0.0465(7) Uani 1 1 d . . .
H2 H 0.5117 0.3198 0.0733 0.056 Uiso 1 1 calc R . .
C3 C 0.4937(3) 0.31395(17) 0.2305(3) 0.0526(8) Uani 1 1 d . . .
H3 H 0.4263 0.3494 0.2117 0.063 Uiso 1 1 calc R . .
C4 C 0.5393(3) 0.28078(17) 0.3403(3) 0.0467(7) Uani 1 1 d . . .
C5 C 0.4821(4) 0.3004(2) 0.4291(3) 0.0671(10) Uani 1 1 d . . .
H5A H 0.4149 0.3379 0.3959 0.101 Uiso 1 1 calc R . .
H5B H 0.5529 0.3182 0.5015 0.101 Uiso 1 1 calc R . .
H5C H 0.4414 0.2578 0.4473 0.101 Uiso 1 1 calc R . .
C6 C 0.6363(3) 0.22919(17) 0.3652(3) 0.0474(8) Uani 1 1 d . . .
H6 H 0.6679 0.2057 0.4396 0.057 Uiso 1 1 calc R . .
C7 C 0.6888(3) 0.21082(16) 0.2840(2) 0.0416(7) Uani 1 1 d . . .
H7 H 0.7559 0.1753 0.3026 0.050 Uiso 1 1 calc R . .
C8 C 0.4790(3) 0.18496(16) -0.1152(2) 0.0386(6) Uani 1 1 d . . .
H8A H 0.4862 0.2362 -0.1330 0.046 Uiso 1 1 calc R . .
H8B H 0.4037 0.1797 -0.0914 0.046 Uiso 1 1 calc R . .
C9 C 0.4551(3) 0.14034(17) -0.2226(3) 0.0443(7) Uani 1 1 d . B .
C10 C 0.5513(4) 0.1512(2) -0.2806(3) 0.0616(9) Uani 1 1 d . . .
H10A H 0.5314 0.1980 -0.3221 0.074 Uiso 1 1 calc R A 3
H10B H 0.6417 0.1544 -0.2177 0.074 Uiso 1 1 calc R A 3
C11 C 0.5519(7) 0.0966(4) -0.3641(7) 0.071(2) Uiso 0.55 1 d PD B 3
H11A H 0.6019 0.0541 -0.3208 0.085 Uiso 0.55 1 calc PR B 3
H11B H 0.5964 0.1155 -0.4136 0.085 Uiso 0.55 1 calc PR B 3
C12 C 0.4134(6) 0.0749(4) -0.4413(5) 0.0540(15) Uiso 0.55 1 d PD B 3
H12A H 0.4137 0.0410 -0.5028 0.065 Uiso 0.55 1 calc PR B 3
H12B H 0.3607 0.1177 -0.4806 0.065 Uiso 0.55 1 calc PR B 3
C13 C 0.3475(9) 0.0354(5) -0.3546(7) 0.078(2) Uiso 0.55 1 d PD B 3
H13 H 0.3899 -0.0112 -0.3193 0.094 Uiso 0.55 1 calc PR B 3
C11' C 0.4890(11) 0.1146(4) -0.4087(8) 0.066(2) Uiso 0.45 1 d PD B 4
H11C H 0.4102 0.1421 -0.4603 0.079 Uiso 0.45 1 calc PR B 4
H11D H 0.5546 0.1156 -0.4447 0.079 Uiso 0.45 1 calc PR B 4
C12' C 0.4501(9) 0.0381(5) -0.3989(10) 0.080(3) Uiso 0.45 1 d PD B 4
H12C H 0.5095 0.0139 -0.3253 0.097 Uiso 0.45 1 calc PR B 4
H12D H 0.4385 0.0084 -0.4688 0.097 Uiso 0.45 1 calc PR B 4
C13' C 0.3077(6) 0.0655(4) -0.3955(6) 0.0389(15) Uiso 0.45 1 d PD B 4
H13' H 0.2420 0.0932 -0.4626 0.047 Uiso 0.45 1 calc PR B 4
C14 C 0.3585(4) 0.0946(2) -0.2625(3) 0.0719(11) Uani 1 1 d . . .
H14 H 0.2906 0.0975 -0.2338 0.086 Uiso 1 1 calc R B 3
C15 C 0.2073(7) 0.0304(4) -0.4270(6) 0.0639(18) Uani 0.55 1 d P B 3
H15A H 0.1548 0.0706 -0.4759 0.077 Uiso 0.55 1 d PR B 3
H15B H 0.1714 0.0192 -0.3672 0.077 Uiso 0.55 1 d PR B 3
C15' C 0.2842(9) -0.0120(4) -0.3762(7) 0.059(2) Uani 0.45 1 d P B 4
H15C H 0.2304 -0.0131 -0.3286 0.071 Uiso 0.45 1 d PR B 4
H15D H 0.3617 -0.0436 -0.3366 0.071 Uiso 0.45 1 d PR B 4
C16 C 0.5940(3) 0.09150(15) 0.0351(3) 0.0390(7) Uani 1 1 d . . .
H16A H 0.6799 0.0811 0.1010 0.047 Uiso 1 1 calc R . .
H16B H 0.5775 0.0534 -0.0249 0.047 Uiso 1 1 calc R . .
C17 C 0.4887(3) 0.08898(15) 0.0800(2) 0.0383(6) Uani 1 1 d . . .
C18 C 0.4001(3) 0.08610(15) 0.1115(2) 0.0402(7) Uani 1 1 d . . .
C19 C 0.2929(3) 0.08038(15) 0.1494(2) 0.0381(6) Uani 1 1 d . . .
C20 C 0.2770(3) 0.13087(17) 0.2255(3) 0.0464(7) Uani 1 1 d . . .
H20 H 0.3371 0.1700 0.2521 0.056 Uiso 1 1 calc R . .
C21 C 0.1755(3) 0.12512(17) 0.2630(3) 0.0462(7) Uani 1 1 d . . .
H21 H 0.1651 0.1594 0.3156 0.055 Uiso 1 1 calc R . .
C22 C 0.0897(3) 0.06832(16) 0.2222(2) 0.0388(7) Uani 1 1 d . . .
C23 C 0.1022(3) 0.01710(17) 0.1476(3) 0.0475(7) Uani 1 1 d . . .
H23 H 0.0418 -0.0219 0.1216 0.057 Uiso 1 1 calc R . .
C24 C 0.2044(3) 0.02368(17) 0.1113(3) 0.0483(8) Uani 1 1 d . . .
H24 H 0.2145 -0.0112 0.0594 0.058 Uiso 1 1 calc R . .
N1 N 0.6031(2) 0.16109(12) -0.01762(19) 0.0352(5) Uani 1 1 d . . .
N2 N -0.0201(3) 0.06142(15) 0.2599(2) 0.0480(6) Uani 1 1 d . . .
O1 O 0.82786(19) 0.18468(12) 0.13025(18) 0.0482(5) Uani 1 1 d . . .
O2 O 0.6978(2) 0.28101(11) -0.00277(17) 0.0482(5) Uani 1 1 d . . .
O3 O -0.0190(2) 0.09937(14) 0.3408(2) 0.0596(6) Uani 1 1 d . . .
O4 O -0.1075(2) 0.01786(14) 0.2071(2) 0.0632(6) Uani 1 1 d . . .
S1 S 0.70445(7) 0.22031(4) 0.06957(6) 0.0373(2) Uani 1 1 d . . .
Cl1 Cl 0.18511(13) -0.04993(6) -0.52496(9) 0.0847(4) Uani 1 1 d . . .

loop_
_atom_site_aniso_label
_atom_site_aniso_U_11
_atom_site_aniso_U_22
_atom_site_aniso_U_33
_atom_site_aniso_U_23
_atom_site_aniso_U_13
_atom_site_aniso_U_12
C1 0.0376(16) 0.0366(14) 0.0342(14) 0.0008(12) 0.0143(12) -0.0073(13)
C2 0.055(2) 0.0431(17) 0.0418(16) 0.0086(13) 0.0199(14) 0.0042(15)
C3 0.063(2) 0.0463(18) 0.0533(19) 0.0022(15) 0.0288(17) 0.0081(16)
C4 0.054(2) 0.0458(17) 0.0443(17) -0.0071(14) 0.0246(14) -0.0099(15)
C5 0.084(3) 0.072(2) 0.059(2) -0.0106(19) 0.042(2) -0.003(2)
C6 0.0504(19) 0.0561(19) 0.0335(15) 0.0036(14) 0.0146(13) -0.0076(16)
C7 0.0395(17) 0.0455(17) 0.0378(15) 0.0023(13) 0.0133(12) -0.0034(14)
C8 0.0366(16) 0.0424(16) 0.0346(14) 0.0009(12) 0.0121(12) 0.0039(13)
C9 0.0457(18) 0.0495(18) 0.0362(15) -0.0027(13) 0.0147(13) 0.0039(15)
C10 0.064(2) 0.084(3) 0.0429(18) -0.0022(17) 0.0280(16) 0.003(2)
C14 0.063(3) 0.086(3) 0.074(3) -0.036(2) 0.035(2) -0.016(2)
C15 0.070(5) 0.073(5) 0.050(4) -0.015(4) 0.025(3) -0.016(4)
C15' 0.085(6) 0.046(4) 0.046(4) 0.016(4) 0.025(4) 0.008(5)
C16 0.0387(16) 0.0344(14) 0.0488(17) 0.0032(12) 0.0226(13) 0.0026(13)
C17 0.0398(17) 0.0339(14) 0.0424(16) -0.0009(12) 0.0179(13) -0.0028(13)
C18 0.0416(18) 0.0382(15) 0.0422(16) -0.0006(13) 0.0181(13) -0.0035(13)
C19 0.0383(16) 0.0414(15) 0.0375(15) 0.0014(12) 0.0180(12) -0.0007(13)
C20 0.0477(19) 0.0463(17) 0.0480(17) -0.0108(14) 0.0224(14) -0.0102(15)
C21 0.0495(19) 0.0530(18) 0.0421(16) -0.0093(14) 0.0248(14) -0.0020(15)
C22 0.0336(16) 0.0483(17) 0.0370(15) 0.0060(13) 0.0166(12) 0.0038(13)
C23 0.0435(18) 0.0474(17) 0.0559(19) -0.0088(15) 0.0246(15) -0.0112(15)
C24 0.0499(19) 0.0466(17) 0.0570(19) -0.0140(15) 0.0305(15) -0.0060(15)
N1 0.0341(13) 0.0368(12) 0.0350(12) 0.0033(10) 0.0141(10) 0.0004(10)
N2 0.0396(16) 0.0600(17) 0.0491(15) 0.0062(13) 0.0226(12) 0.0051(14)
O1 0.0325(11) 0.0645(14) 0.0474(12) 0.0049(10) 0.0158(9) -0.0011(10)
O2 0.0588(14) 0.0461(12) 0.0437(11) 0.0066(9) 0.0249(10) -0.0115(10)
O3 0.0562(15) 0.0802(16) 0.0535(13) -0.0004(12) 0.0337(11) 0.0092(13)
O4 0.0462(14) 0.0761(16) 0.0748(16) -0.0019(14) 0.0319(12) -0.0105(13)
S1 0.0362(4) 0.0424(4) 0.0353(4) 0.0037(3) 0.0165(3) -0.0057(3)
Cl1 0.1181(10) 0.0770(7) 0.0579(6) -0.0240(5) 0.0339(6) -0.0349(6)

loop_
_atom_type_symbol
_atom_type_description
_atom_type_scat_dispersion_real
_atom_type_scat_dispersion_imag
_atom_type_scat_source
C C 0.0033 0.0016 'International Tables Vol C Tables 4.2.6.8 and 6.1.1.4'
H H 0.0000 0.0000 'International Tables Vol C Tables 4.2.6.8 and 6.1.1.4'
N N 0.0061 0.0033 'International Tables Vol C Tables 4.2.6.8 and 6.1.1.4'
O O 0.0106 0.0060 'International Tables Vol C Tables 4.2.6.8 and 6.1.1.4'
S S 0.1246 0.1234 'International Tables Vol C Tables 4.2.6.8 and 6.1.1.4'
Cl Cl 0.1484 0.1585 'International Tables Vol C Tables 4.2.6.8 and 6.1.1.4'

loop_
_geom_angle_atom_site_label_1
_geom_angle_atom_site_label_2
_geom_angle_atom_site_label_3
_geom_angle
C2 C1 C7 120.5(3)
C2 C1 S1 120.0(2)
C7 C1 S1 119.5(2)
C1 C2 C3 119.3(3)
C1 C2 H2 120.4
C3 C2 H2 120.4
C2 C3 C4 121.5(3)
C2 C3 H3 119.3
C4 C3 H3 119.3
C6 C4 C3 118.2(3)
C6 C4 C5 121.2(3)
C3 C4 C5 120.6(3)
C4 C5 H5A 109.5
C4 C5 H5B 109.5
H5A C5 H5B 109.5
C4 C5 H5C 109.5
H5A C5 H5C 109.5
H5B C5 H5C 109.5
C4 C6 C7 121.5(3)
C4 C6 H6 119.3
C7 C6 H6 119.3
C6 C7 C1 119.1(3)
C6 C7 H7 120.5
C1 C7 H7 120.5
N1 C8 C9 109.4(2)
N1 C8 H8A 109.8
C9 C8 H8A 109.8
N1 C8 H8B 109.8
C9 C8 H8B 109.8
H8A C8 H8B 108.2
C14 C9 C8 121.8(3)
C14 C9 C10 122.2(3)
C8 C9 C10 116.0(3)
C11 C10 C9 116.6(4)
C11 C10 C11' 28.6(4)
C9 C10 C11' 107.9(4)
C11 C10 H10A 108.1
C9 C10 H10A 108.1
C11' C10 H10A 86.8
C11 C10 H10B 108.1
C9 C10 H10B 108.1
C11' C10 H10B 134.4
H10A C10 H10B 107.3
C10 C11 C12 110.4(6)
C10 C11 H11A 109.6
C12 C11 H11A 109.6
C10 C11 H11B 109.6
C12 C11 H11B 109.6
H11A C11 H11B 108.1
C11 C12 C13 107.6(5)
C11 C12 H12A 110.2
C13 C12 H12A 110.2
C11 C12 H12B 110.2
C13 C12 H12B 110.2
H12A C12 H12B 108.5
C15 C13 C14 104.5(6)
C15 C13 C12 105.1(6)
C14 C13 C12 103.3(6)
C15 C13 H13 114.3
C14 C13 H13 114.3
C12 C13 H13 114.3
C15 C13 H15D 92.9
C14 C13 H15D 128.3
C12 C13 H15D 118.7
H13 C13 H15D 21.9
C12' C11' C10 110.2(7)
C12' C11' H11C 109.6
C10 C11' H11C 109.6
C12' C11' H11D 109.6
C10 C11' H11D 109.6
H11C C11' H11D 108.1
C11' C12' C13' 90.8(6)
C11' C12' H12C 113.5
C13' C12' H12C 113.5
C11' C12' H12D 113.5
C13' C12' H12D 113.5
H12C C12' H12D 110.8
C15' C13' C14 100.0(5)
C15' C13' C12' 86.3(6)
C14 C13' C12' 100.6(5)
C15' C13' H13' 121.0
C14 C13' H13' 121.0
C12' C13' H13' 121.0
C15' C13' H15A 87.1
C14 C13' H15A 118.0
C12' C13' H15A 141.4
H13' C13' H15A 37.8
C9 C14 C13 123.7(4)
C9 C14 C13' 120.5(4)
C13 C14 C13' 27.9(3)
C9 C14 H14 118.1
C13 C14 H14 118.1
C13' C14 H14 113.5
C13 C15 Cl1 106.4(6)
C13 C15 H15A 123.2
Cl1 C15 H15A 108.4
C13 C15 H15B 101.5
Cl1 C15 H15B 109.0
H15A C15 H15B 107.7
C13 C15 H15C 73.9
Cl1 C15 H15C 91.8
H15A C15 H15C 145.8
H15B C15 H15C 38.4
C13' C15' Cl1 106.2(5)
C13' C15' H15B 80.3
Cl1 C15' H15B 92.7
C13' C15' H15C 107.3
Cl1 C15' H15C 109.0
H15B C15' H15C 37.6
C13' C15' H15D 118.6
Cl1 C15' H15D 108.2
H15B C15' H15D 144.6
H15C C15' H15D 107.3
N1 C16 C17 113.5(2)
N1 C16 H16A 108.9
C17 C16 H16A 108.9
N1 C16 H16B 108.9
C17 C16 H16B 108.9
H16A C16 H16B 107.7
C18 C17 C16 177.2(3)
C17 C18 C19 178.3(3)
C24 C19 C20 118.9(3)
C24 C19 C18 120.3(3)
C20 C19 C18 120.9(3)
C21 C20 C19 121.0(3)
C21 C20 H20 119.5
C19 C20 H20 119.5
C22 C21 C20 118.0(3)
C22 C21 H21 121.0
C20 C21 H21 121.0
C23 C22 C21 122.9(3)
C23 C22 N2 118.1(3)
C21 C22 N2 119.1(3)
C22 C23 C24 118.3(3)
C22 C23 H23 120.9
C24 C23 H23 120.9
C23 C24 C19 121.0(3)
C23 C24 H24 119.5
C19 C24 H24 119.5
C16 N1 C8 114.8(2)
C16 N1 S1 116.91(18)
C8 N1 S1 119.95(18)
O3 N2 O4 124.4(3)
O3 N2 C22 118.1(3)
O4 N2 C22 117.5(3)
O2 S1 O1 119.82(13)
O2 S1 N1 105.79(12)
O1 S1 N1 106.84(12)
O2 S1 C1 108.66(13)
O1 S1 C1 107.82(13)
N1 S1 C1 107.30(12)
C15' Cl1 C15 35.6(3)

loop_
_geom_bond_atom_site_label_1
_geom_bond_atom_site_label_2
_geom_bond_distance
C1 C2 1.380(4)
C1 C7 1.387(4)
C1 S1 1.766(3)
C2 C3 1.380(4)
C2 H2 0.9500
C3 C4 1.389(4)
C3 H3 0.9500
C4 C6 1.377(4)
C4 C5 1.514(4)
C5 H5A 0.9800
C5 H5B 0.9800
C5 H5C 0.9800
C6 C7 1.387(4)
C6 H6 0.9500
C7 H7 0.9500
C8 N1 1.484(3)
C8 C9 1.497(4)
C8 H8A 0.9900
C8 H8B 0.9900
C9 C14 1.297(5)
C9 C10 1.514(4)
C10 C11 1.450(8)
C10 C11' 1.602(9)
C10 H10A 0.9900
C10 H10B 0.9900
C11 C12 1.495(7)
C11 H11A 0.9900
C11 H11B 0.9900
C12 C13 1.685(7)
C12 H12A 0.9900
C12 H12B 0.9900
C13 C15 1.445(11)
C13 C14 1.554(9)
C13 H13 1.0000
C13 H15D 1.4865
C11' C12' 1.507(7)
C11' H11C 0.9900
C11' H11D 0.9900
C12' C13' 1.667(7)
C12' H12C 0.9900
C12' H12D 0.9900
C13' C15' 1.501(10)
C13' C14 1.604(7)
C13' H13' 1.0000
C13' H15A 1.5800
C14 H14 0.9500
C15 Cl1 1.878(7)
C15 H15A 0.9900
C15 H15B 0.9900
C15 H15C 1.3974
C15' Cl1 1.861(8)
C15' H15B 1.4168
C15' H15C 0.9900
C15' H15D 0.9900
C16 N1 1.472(3)
C16 C17 1.474(4)
C16 H16A 0.9900
C16 H16B 0.9900
C17 C18 1.188(4)
C18 C19 1.440(4)
C19 C24 1.385(4)
C19 C20 1.390(4)
C20 C21 1.376(4)
C20 H20 0.9500
C21 C22 1.373(4)
C21 H21 0.9500
C22 C23 1.372(4)
C22 N2 1.466(4)
C23 C24 1.375(4)
C23 H23 0.9500
C24 H24 0.9500
N1 S1 1.631(2)
N2 O3 1.221(3)
N2 O4 1.228(3)
O1 S1 1.427(2)
O2 S1 1.424(2)
